data_2205926
loop_
_publ_author_name
'Ocak \'Iskeleli, Nazan'
'I\,s\?ik, \,Samil'
'Dilsiz Aytemir, Mutlu'

_publ_section_title
;
 3-Hydroxy-2-[4-(2-hydroxyethyl)piperazin-1-ylmethyl]-6-methylpyran-4-one
;
_journal_issue 6
_journal_name_full 'Acta Crystallographica Section E'
_journal_page_first o1947
_journal_page_last o1949
_journal_paper_doi 10.1107/S1600536805016697
_journal_volume 61
_journal_year 2005
_chemical_formula_iupac 'C13 H20 N2 O4'
_chemical_formula_moiety 'C13 H20 N2 O4'
_chemical_formula_sum 'C13 H20 N2 O4'
_chemical_formula_weight 268.31
_chemical_name_systematic
;
3-Hydroxy-2-[4-(2-hydroxyethyl)piperazin-1-ylmethyl]-6-methylpyran-4-one
;
_space_group_IT_number 14
_symmetry_cell_setting monoclinic
_symmetry_space_group_name_Hall '-P 2yn'
_symmetry_space_group_name_H-M 'P 1 21/n 1'
_atom_sites_solution_hydrogens geom
_atom_sites_solution_primary direct
_atom_sites_solution_secondary difmap
_cell_angle_alpha 90.00
_cell_angle_beta 95.373(10)
_cell_angle_gamma 90.00
_cell_formula_units_Z 4
_cell_length_a 15.256(2)
_cell_length_b 5.8527(5)
_cell_length_c 15.7510(19)
_cell_measurement_reflns_used 10945
_cell_measurement_temperature 296
_cell_measurement_theta_max 29.28
_cell_measurement_theta_min 1.78
_cell_volume 1400.2(3)
_computing_cell_refinement X-AREA
_computing_data_collection 'X-AREA (Stoe & Cie, 2002)'
_computing_data_reduction X-RED32
_computing_molecular_graphics 'ORTEPIII (Burnett & Johnson, 1996) and PLATON (Spek, 2003)'
_computing_publication_material 'WinGX (Farrugia, 1999)'
_computing_structure_refinement 'SHELXL97 (Sheldrick, 1997)'
_computing_structure_solution 'SHELXS97 (Sheldrick, 1997)'
_diffrn_ambient_temperature 296
_diffrn_detector_area_resol_mean 6.67
_diffrn_measured_fraction_theta_full 0.999
_diffrn_measured_fraction_theta_max 0.999
_diffrn_measurement_device_type 'Stoe IPDS-II'
_diffrn_measurement_method \f
_diffrn_radiation_monochromator graphite
_diffrn_radiation_source 'fine-focus sealed tube'
_diffrn_radiation_type MoK\a
_diffrn_radiation_wavelength 0.71073
_diffrn_reflns_av_R_equivalents 0.0492
_diffrn_reflns_av_sigmaI/netI 0.0572
_diffrn_reflns_limit_h_max 19
_diffrn_reflns_limit_h_min -19
_diffrn_reflns_limit_k_max 7
_diffrn_reflns_limit_k_min -7
_diffrn_reflns_limit_l_max 20
_diffrn_reflns_limit_l_min -20
_diffrn_reflns_number 13472
_diffrn_reflns_theta_full 27.00
_diffrn_reflns_theta_max 27.00
_diffrn_reflns_theta_min 1.78
_diffrn_standards_decay_% 0
_diffrn_standards_interval_count 0
_diffrn_standards_interval_time 0
_diffrn_standards_number 0
_exptl_absorpt_coefficient_mu 0.095
_exptl_absorpt_correction_T_max 0.9920
_exptl_absorpt_correction_T_min 0.9545
_exptl_absorpt_correction_type integration
_exptl_absorpt_process_details '(X-RED32; Stoe & Cie, 2002)'
_exptl_crystal_colour yellow
_exptl_crystal_density_diffrn 1.273
_exptl_crystal_density_method 'not measured'
_exptl_crystal_description prism
_exptl_crystal_F_000 576
_exptl_crystal_size_max 0.580
_exptl_crystal_size_mid 0.343
_exptl_crystal_size_min 0.110
_refine_diff_density_max 0.137
_refine_diff_density_min -0.117
_refine_ls_extinction_method none
_refine_ls_goodness_of_fit_ref 0.783
_refine_ls_hydrogen_treatment constr
_refine_ls_matrix_type full
_refine_ls_number_parameters 175
_refine_ls_number_reflns 3057
_refine_ls_number_restraints 0
_refine_ls_restrained_S_all 0.783
_refine_ls_R_factor_all 0.0699
_refine_ls_R_factor_gt 0.0329
_refine_ls_shift/su_max 0.001
_refine_ls_shift/su_mean 0.000
_refine_ls_structure_factor_coef Fsqd
_refine_ls_weighting_details 'w = 1/[\s^2^(Fo^2^)+(0.0394P)^2^] where P = (Fo^2^+2Fc^2^)/3'
_refine_ls_weighting_scheme calc
_refine_ls_wR_factor_gt 0.0681
_refine_ls_wR_factor_ref 0.0735
_reflns_number_gt 1705
_reflns_number_total 3057
_reflns_threshold_expression I>2\s(I)
_cod_data_source_file dn6223.cif
_cod_data_source_block I
_cod_original_sg_symbol_H-M 'P 21/n'
_cod_database_code 2205926

loop_
_symmetry_equiv_pos_as_xyz
'x, y, z'
'-x+1/2, y+1/2, -z+1/2'
'-x, -y, -z'
'x-1/2, -y-1/2, z-1/2'

loop_
_atom_site_label
_atom_site_fract_x
_atom_site_fract_y
_atom_site_fract_z
_atom_site_U_iso_or_equiv
_atom_site_adp_type
_atom_site_calc_flag
_atom_site_refinement_flags
_atom_site_occupancy
_atom_site_type_symbol
O1 0.16849(6) 0.57390(17) 0.52421(5) 0.0421(3) Uani d . 1 O
O3 0.10015(7) 0.50016(17) 0.30123(6) 0.0469(3) Uani d . 1 O
H3 0.0763 0.3896 0.2768 0.070 Uiso calc R 1 H
N1 0.30807(7) 0.72223(18) 0.40817(6) 0.0305(3) Uani d . 1 N
N2 0.47016(7) 0.71037(19) 0.32800(6) 0.0329(3) Uani d . 1 N
C10 0.36495(9) 0.9233(2) 0.40539(8) 0.0359(3) Uani d . 1 C
H10A 0.3593 1.0176 0.4552 0.043 Uiso calc R 1 H
H10B 0.3466 1.0133 0.3551 0.043 Uiso calc R 1 H
C1 0.16016(9) 0.6012(2) 0.43715(8) 0.0342(3) Uani d . 1 C
O4 0.63244(9) 0.6016(2) 0.45920(6) 0.0619(3) Uani d . 1 O
H4 0.6527 0.5090 0.4949 0.093 Uiso calc R 1 H
C8 0.31844(9) 0.5804(2) 0.33268(8) 0.0351(3) Uani d . 1 C
H8A 0.2992 0.6657 0.2815 0.042 Uiso calc R 1 H
H8B 0.2818 0.4452 0.3343 0.042 Uiso calc R 1 H
C12 0.56243(9) 0.6506(3) 0.31796(8) 0.0420(4) Uani d . 1 C
H12A 0.5958 0.7917 0.3188 0.050 Uiso calc R 1 H
H12B 0.5643 0.5843 0.2617 0.050 Uiso calc R 1 H
C7 0.21554(9) 0.7924(2) 0.41100(9) 0.0365(3) Uani d . 1 C
H7A 0.1925 0.8464 0.3551 0.044 Uiso calc R 1 H
H7B 0.2128 0.9178 0.4509 0.044 Uiso calc R 1 H
C11 0.45958(9) 0.8523(2) 0.40317(8) 0.0371(3) Uani d . 1 C
H11A 0.4964 0.9871 0.4017 0.044 Uiso calc R 1 H
H11B 0.4785 0.7670 0.4544 0.044 Uiso calc R 1 H
O2 0.02049(8) 0.1356(2) 0.37360(6) 0.0624(4) Uani d . 1 O
C9 0.41317(9) 0.5099(2) 0.32993(9) 0.0360(3) Uani d . 1 C
H9A 0.4316 0.4182 0.3797 0.043 Uiso calc R 1 H
H9B 0.4187 0.4173 0.2796 0.043 Uiso calc R 1 H
C6 0.10900(9) 0.4622(2) 0.38626(8) 0.0348(3) Uani d . 1 C
C5 0.06444(9) 0.2697(3) 0.42091(8) 0.0407(4) Uani d . 1 C
C2 0.12664(10) 0.3989(3) 0.55904(9) 0.0439(4) Uani d . 1 C
C4 0.07737(10) 0.2510(3) 0.51199(9) 0.0457(4) Uani d . 1 C
H4A 0.0505 0.1319 0.5388 0.055 Uiso calc R 1 H
C13 0.61011(11) 0.4895(3) 0.38162(9) 0.0469(4) Uani d . 1 C
H13A 0.5727 0.3595 0.3908 0.056 Uiso calc R 1 H
H13B 0.6631 0.4332 0.3591 0.056 Uiso calc R 1 H
C3 0.14217(14) 0.3983(4) 0.65429(10) 0.0727(6) Uani d . 1 C
H3A 0.1005 0.2983 0.6774 0.109 Uiso calc R 1 H
H3B 0.1351 0.5504 0.6755 0.109 Uiso calc R 1 H
H3C 0.2008 0.3458 0.6711 0.109 Uiso calc R 1 H

loop_
_atom_site_aniso_label
_atom_site_aniso_U_11
_atom_site_aniso_U_22
_atom_site_aniso_U_33
_atom_site_aniso_U_12
_atom_site_aniso_U_13
_atom_site_aniso_U_23
O1 0.0440(6) 0.0517(7) 0.0308(5) -0.0060(5) 0.0046(4) -0.0012(4)
O3 0.0629(8) 0.0478(6) 0.0294(5) -0.0142(6) 0.0005(5) 0.0011(4)
N1 0.0338(6) 0.0280(6) 0.0295(6) -0.0017(5) 0.0023(5) -0.0024(5)
N2 0.0345(7) 0.0354(7) 0.0285(6) -0.0010(6) 0.0014(5) 0.0000(5)
C10 0.0445(9) 0.0286(8) 0.0342(7) -0.0042(7) 0.0021(6) -0.0048(6)
C1 0.0345(8) 0.0400(8) 0.0288(7) 0.0046(7) 0.0062(6) 0.0000(6)
O4 0.0796(9) 0.0598(8) 0.0427(6) 0.0162(7) -0.0136(6) -0.0003(5)
C8 0.0391(8) 0.0319(8) 0.0333(7) -0.0034(7) -0.0007(6) -0.0065(6)
C12 0.0378(9) 0.0558(10) 0.0323(7) 0.0011(7) 0.0026(6) 0.0038(7)
C7 0.0390(9) 0.0349(8) 0.0357(7) 0.0030(7) 0.0032(6) -0.0012(6)
C11 0.0417(9) 0.0345(8) 0.0342(7) -0.0082(7) -0.0002(6) -0.0039(6)
O2 0.0790(9) 0.0661(8) 0.0406(6) -0.0346(7) -0.0026(6) 0.0030(5)
C9 0.0411(9) 0.0312(8) 0.0356(7) -0.0013(7) 0.0029(6) -0.0060(6)
C6 0.0352(8) 0.0411(9) 0.0285(7) 0.0010(7) 0.0052(6) 0.0015(6)
C5 0.0385(8) 0.0479(9) 0.0357(8) -0.0056(8) 0.0037(6) 0.0023(7)
C2 0.0421(9) 0.0576(10) 0.0327(8) -0.0028(8) 0.0074(7) 0.0033(7)
C4 0.0471(9) 0.0539(10) 0.0367(8) -0.0089(8) 0.0070(7) 0.0079(7)
C13 0.0392(9) 0.0544(10) 0.0462(9) 0.0045(8) -0.0007(7) -0.0016(8)
C3 0.0843(14) 0.1008(15) 0.0329(9) -0.0230(12) 0.0051(9) 0.0047(9)

loop_
_atom_type_symbol
_atom_type_description
_atom_type_scat_dispersion_real
_atom_type_scat_dispersion_imag
_atom_type_scat_source
C C 0.0033 0.0016 'International Tables Vol C Tables 4.2.6.8 and 6.1.1.4'
H H 0.0000 0.0000 'International Tables Vol C Tables 4.2.6.8 and 6.1.1.4'
N N 0.0061 0.0033 'International Tables Vol C Tables 4.2.6.8 and 6.1.1.4'
O O 0.0106 0.0060 'International Tables Vol C Tables 4.2.6.8 and 6.1.1.4'

loop_
_geom_angle_atom_site_label_1
_geom_angle_atom_site_label_2
_geom_angle_atom_site_label_3
_geom_angle
C2 O1 C1 119.38(11)
C6 O3 H3 109.5
C10 N1 C8 108.68(10)
C10 N1 C7 110.39(10)
C8 N1 C7 110.94(10)
C9 N2 C11 109.07(10)
C9 N2 C12 112.82(11)
C11 N2 C12 113.53(11)
N1 C10 C11 110.54(11)
N1 C10 H10A 109.5
C11 C10 H10A 109.5
N1 C10 H10B 109.5
C11 C10 H10B 109.5
H10A C10 H10B 108.1
C6 C1 O1 121.34(13)
C6 C1 C7 127.36(12)
O1 C1 C7 111.28(11)
C13 O4 H4 109.5
N1 C8 C9 110.71(11)
N1 C8 H8A 109.5
C9 C8 H8A 109.5
N1 C8 H8B 109.5
C9 C8 H8B 109.5
H8A C8 H8B 108.1
N2 C12 C13 118.82(12)
N2 C12 H12A 107.6
C13 C12 H12A 107.6
N2 C12 H12B 107.6
C13 C12 H12B 107.6
H12A C12 H12B 107.0
N1 C7 C1 111.70(11)
N1 C7 H7A 109.3
C1 C7 H7A 109.3
N1 C7 H7B 109.3
C1 C7 H7B 109.3
H7A C7 H7B 107.9
N2 C11 C10 110.67(11)
N2 C11 H11A 109.5
C10 C11 H11A 109.5
N2 C11 H11B 109.5
C10 C11 H11B 109.5
H11A C11 H11B 108.1
N2 C9 C8 110.78(11)
N2 C9 H9A 109.5
C8 C9 H9A 109.5
N2 C9 H9B 109.5
C8 C9 H9B 109.5
H9A C9 H9B 108.1
C1 C6 O3 119.41(12)
C1 C6 C5 120.96(12)
O3 C6 C5 119.62(12)
O2 C5 C4 124.83(14)
O2 C5 C6 120.92(12)
C4 C5 C6 114.25(13)
C4 C2 O1 122.20(13)
C4 C2 C3 125.92(15)
O1 C2 C3 111.88(14)
C2 C4 C5 121.80(14)
C2 C4 H4A 119.1
C5 C4 H4A 119.1
O4 C13 C12 110.41(13)
O4 C13 H13A 109.6
C12 C13 H13A 109.6
O4 C13 H13B 109.6
C12 C13 H13B 109.6
H13A C13 H13B 108.1
C2 C3 H3A 109.5
C2 C3 H3B 109.5
H3A C3 H3B 109.5
C2 C3 H3C 109.5
H3A C3 H3C 109.5
H3B C3 H3C 109.5

loop_
_geom_bond_atom_site_label_1
_geom_bond_atom_site_label_2
_geom_bond_distance
O1 C2 1.3502(17)
O1 C1 1.3747(15)
O3 C6 1.3518(15)
O3 H3 0.8200
N1 C10 1.4651(17)
N1 C8 1.4709(16)
N1 C7 1.4749(17)
N2 C9 1.4622(17)
N2 C11 1.4674(16)
N2 C12 1.4732(18)
C10 C11 1.506(2)
C10 H10A 0.9700
C10 H10B 0.9700
C1 C6 1.3404(19)
C1 C7 1.483(2)
O4 C13 1.4007(17)
O4 H4 0.8200
C8 C9 1.5072(19)
C8 H8A 0.9700
C8 H8B 0.9700
C12 C13 1.512(2)
C12 H12A 0.9700
C12 H12B 0.9700
C7 H7A 0.9700
C7 H7B 0.9700
C11 H11A 0.9700
C11 H11B 0.9700
O2 C5 1.2358(17)
C9 H9A 0.9700
C9 H9B 0.9700
C6 C5 1.449(2)
C5 C4 1.4338(19)
C2 C4 1.326(2)
C2 C3 1.497(2)
C4 H4A 0.9300
C13 H13A 0.9700
C13 H13B 0.9700
C3 H3A 0.9600
C3 H3B 0.9600
C3 H3C 0.9600

loop_
_geom_hbond_atom_site_label_D
_geom_hbond_atom_site_label_H
_geom_hbond_atom_site_label_A
_geom_hbond_site_symmetry_A
_geom_hbond_distance_DH
_geom_hbond_distance_HA
_geom_hbond_distance_DA
_geom_hbond_angle_DHA
O3 H3 O2 . 0.82 2.35 2.7548(15) 112
O4 H4 N1 3_666 0.82 2.09 2.9024(15) 174
O3 H3 N2 2_545 0.82 2.03 2.7859(14) 154

loop_
_cod_related_entry_id
_cod_related_entry_database
_cod_related_entry_code
1 ChemSpider 21129458
